data_4320620
loop_
_publ_author_name
'Kaname Ito'
'Toshi Nagata'
'Koji Tanaka'

_publ_section_title
;
 Synthesis and Electrochemical Properties of Transition Metal Complexes of
 2,2':6',2''-Terpyridine 1,1''-Dioxide
;
_journal_name_full 'Inorganic Chemistry'
_journal_page_first 6331
_journal_page_last 6333
_journal_paper_doi 10.1021/ic010883a
_journal_volume 40
_journal_year 2001
_chemical_formula_sum 'C15 H13 Cl2 Cu N3 O11'
_chemical_formula_weight 545.73
_space_group_IT_number 14
_symmetry_cell_setting monoclinic
_symmetry_Int_Tables_number 14
_symmetry_space_group_name_Hall '-P 2ybc'
_symmetry_space_group_name_H-M 'P 1 21/c 1'
_audit_creation_date 'Sat Dec  3 12:36:53 2000'
_audit_creation_method 'from TEXRAY.INF file'
_cell_angle_alpha 90
_cell_angle_beta 107.45(2)
_cell_angle_gamma 90
_cell_formula_units_Z 4
_cell_length_a 10.431(2)
_cell_length_b 16.430(2)
_cell_length_c 11.755(2)
_cell_measurement_reflns_used 25
_cell_measurement_temperature 296.2
_cell_measurement_theta_max 12.3
_cell_measurement_theta_min 10.1
_cell_volume 1921.9(6)
_computing_cell_refinement 'MSC/AFC Diffractometer Control'
_computing_data_collection 'MSC/AFC Diffractometer Control'
_computing_data_reduction teXsan
_computing_publication_material teXsan
_computing_structure_refinement teXsan
_computing_structure_solution 'DIRDIF92 (PATTY)'
_diffrn_ambient_temperature 296.2
_diffrn_measurement_device 'Rigaku AFC5S'
_diffrn_measurement_method \w-2\q
_diffrn_orient_matrix_UB_11 -0.02684
_diffrn_orient_matrix_UB_12 0.05551
_diffrn_orient_matrix_UB_13 -0.03368
_diffrn_orient_matrix_UB_21 0.09501
_diffrn_orient_matrix_UB_22 0.01118
_diffrn_orient_matrix_UB_23 0.00216
_diffrn_orient_matrix_UB_31 -0.01907
_diffrn_orient_matrix_UB_32 -0.02234
_diffrn_orient_matrix_UB_33 -0.08257
_diffrn_radiation_detector 'scintillation counter'
_diffrn_radiation_monochromator graphite
_diffrn_radiation_source 'Rigaku sealed tube'
_diffrn_radiation_type 'Mo K\a'
_diffrn_radiation_wavelength 0.7107
_diffrn_reflns_av_R_equivalents 5.96
_diffrn_reflns_av_sigmaI/netI 0.128
_diffrn_reflns_limit_h_max 11
_diffrn_reflns_limit_h_min 0
_diffrn_reflns_limit_k_max 19
_diffrn_reflns_limit_k_min 0
_diffrn_reflns_limit_l_max 13
_diffrn_reflns_limit_l_min -13
_diffrn_reflns_number 3040
_diffrn_reflns_reduction_process 'Lp corrections applied'
_diffrn_reflns_theta_max 24.98
_diffrn_reflns_theta_min 2.05
_diffrn_standards_decay_% 0.05
_diffrn_standards_interval_count 150
_diffrn_standards_number 3
_exptl_absorpt_coefficient_mu 1.484
_exptl_absorpt_correction_T_max 0.998
_exptl_absorpt_correction_T_min 0.928
_exptl_absorpt_correction_type '\y scans(North,Phillips & Mathews,1968)'
_exptl_crystal_colour green
_exptl_crystal_density_diffrn 1.886
_exptl_crystal_density_meas ?
_exptl_crystal_description prismatic
_exptl_crystal_F_000 1100.00
_exptl_crystal_size_max 0.100
_exptl_crystal_size_mid 0.050
_exptl_crystal_size_min 0.050
_refine_diff_density_max 0.77
_refine_diff_density_min -0.40
_refine_ls_extinction_method none
_refine_ls_goodness_of_fit_obs 1.216
_refine_ls_hydrogen_treatment noref
_refine_ls_matrix_type full
_refine_ls_number_constraints 0
_refine_ls_number_parameters 289
_refine_ls_number_reflns 1487
_refine_ls_number_restraints 0
_refine_ls_R_factor_obs 0.0488
_refine_ls_shift/esd_max 0.0080
_refine_ls_shift/esd_mean 0.0020
_refine_ls_structure_factor_coef F
_refine_ls_weighting_details 'w = 1/[\s^2^(Fo) + 0.00148|Fo|^2^]'
_refine_ls_weighting_scheme calc
_refine_ls_wR_factor_obs 0.0651
_reflns_number_observed 1487
_reflns_number_total 2836
_reflns_observed_criterion >3.0sigma(I)
_cod_data_source_file ic010883a_1.cif
_cod_data_source_block Cu(tpyO2)(H2O).(ClO4)2
_cod_depositor_comments
;
The following automatic conversions were performed:

'_exptl_crystal_density_meas' value 'not measured' was changed to '?'
- the value is perceived as not measured.

Automatic conversion script
Id: cif_fix_values 3008 2015-01-20 13:52:24Z robertas 

The following automatic conversions were performed:

'_refine_ls_weighting_scheme' value 'w = 1/[\s^2^(Fo) +
0.00148|Fo|^2^]' was changed to 'calc'. New tag
'_refine_ls_weighting_details' was created. The value of the new tag
was set to 'w = 1/[\s^2^(Fo) + 0.00148|Fo|^2^]'.

Automatic conversion script
Id: cif_fix_values 3143 2015-03-26 13:38:13Z robertas 
;
_cod_original_cell_volume 1921.8(6)
_cod_original_sg_symbol_H-M 'P 21/c '
_cod_original_formula_sum 'C15 H13 Cl2 Cu N3 O11 '
_cod_database_code 4320620

loop_
_symmetry_equiv_pos_as_xyz
'   +x,   +y,   +z'
'   -x,1/2+y,1/2-z'
'   -x,   -y,   -z'
'   +x,1/2-y,1/2+z'

loop_
_atom_site_aniso_label
_atom_site_aniso_U_11
_atom_site_aniso_U_22
_atom_site_aniso_U_33
_atom_site_aniso_U_12
_atom_site_aniso_U_13
_atom_site_aniso_U_23
Cu(1) 0.0324(7) 0.0244(6) 0.0352(6) 0.0031(6) 0.0124(5) 0.0046(6)
Cl(1) 0.035(1) 0.042(2) 0.052(2) -0.001(1) 0.007(1) -0.016(1)
Cl(2) 0.051(2) 0.036(2) 0.043(1) -0.001(1) 0.020(1) 0.005(1)
O(1) 0.058(5) 0.032(4) 0.042(4) -0.005(4) 0.026(4) -0.004(3)
O(2) 0.027(3) 0.039(4) 0.022(3) 0.006(3) 0.001(3) 0.006(3)
O(3) 0.055(5) 0.041(5) 0.058(5) 0.022(4) 0.023(4) 0.008(4)
O(4) 0.077(7) 0.088(7) 0.119(8) -0.035(6) 0.046(6) -0.012(6)
O(5) 0.079(7) 0.131(9) 0.046(5) 0.014(6) 0.008(5) -0.010(6)
O(6) 0.045(5) 0.075(6) 0.067(5) -0.014(4) 0.017(4) -0.025(5)
O(7) 0.067(6) 0.055(7) 0.20(1) 0.023(5) 0.025(7) -0.031(7)
O(8) 0.068(6) 0.099(7) 0.103(7) -0.026(6) 0.049(6) -0.015(6)
O(9) 0.099(9) 0.14(1) 0.23(1) -0.024(8) 0.067(10) -0.10(1)
O(10) 0.105(9) 0.18(1) 0.084(8) 0.012(8) 0.000(7) -0.019(8)
O(11) 0.106(9) 0.100(9) 0.19(1) 0.022(7) 0.054(9) 0.089(9)
N(1) 0.028(4) 0.037(5) 0.032(5) -0.002(4) 0.005(4) -0.001(4)
N(2) 0.025(4) 0.021(4) 0.038(5) 0.001(3) 0.012(4) 0.001(4)
N(3) 0.029(4) 0.035(5) 0.022(4) 0.004(4) 0.001(4) 0.006(4)
C(1) 0.047(7) 0.024(6) 0.048(7) 0.000(5) 0.016(6) 0.010(5)
C(2) 0.068(9) 0.073(10) 0.051(8) -0.021(8) 0.015(7) 0.017(7)
C(3) 0.057(8) 0.09(1) 0.034(6) -0.022(7) 0.018(6) -0.005(7)
C(4) 0.049(7) 0.041(7) 0.047(6) -0.005(5) 0.024(5) 0.003(5)
C(5) 0.028(5) 0.034(6) 0.033(5) -0.001(4) 0.010(4) -0.005(4)
C(6) 0.022(5) 0.025(5) 0.047(6) -0.006(4) 0.011(5) -0.001(5)
C(7) 0.029(6) 0.042(7) 0.060(7) 0.006(5) 0.019(5) -0.009(6)
C(8) 0.026(6) 0.041(7) 0.060(7) -0.005(5) 0.014(5) -0.005(6)
C(9) 0.035(6) 0.030(6) 0.050(6) 0.000(5) 0.006(5) 0.009(5)
C(10) 0.015(5) 0.036(6) 0.026(5) -0.004(4) -0.003(4) 0.000(4)
C(11) 0.025(5) 0.038(6) 0.030(5) -0.002(5) -0.002(4) 0.009(4)
C(12) 0.023(6) 0.061(8) 0.053(7) -0.001(5) -0.001(6) 0.016(6)
C(13) 0.047(7) 0.066(9) 0.036(6) -0.010(6) 0.002(6) 0.019(6)
C(14) 0.063(8) 0.060(8) 0.025(6) -0.012(7) 0.004(6) 0.001(5)
C(15) 0.035(6) 0.041(7) 0.041(6) 0.001(5) 0.013(5) 0.004(5)

loop_
_atom_site_label
_atom_site_fract_x
_atom_site_fract_y
_atom_site_fract_z
_atom_site_U_iso_or_equiv
_atom_site_thermal_displace_type
_atom_site_calc_flag
_atom_site_calc_attached_atom
_atom_site_occupancy
_atom_site_refinement_flags
Cu1 0.6426(1) 0.56593(7) 0.0482(1) 0.0302(3) Uani d . 1.00 .
Cl1 0.8954(3) 0.6256(2) 0.3191(2) 0.0441(8) Uani d . 1.00 .
Cl2 0.5859(3) 0.1935(2) 0.1835(2) 0.0422(8) Uani d . 1.00 .
O1 0.7427(7) 0.6371(4) -0.0225(6) 0.041(2) Uani d . 1.00 .
O2 0.5467(6) 0.4900(4) 0.1204(5) 0.031(2) Uani d . 1.00 .
O3 0.5112(7) 0.6538(4) 0.0469(6) 0.050(2) Uani d . 1.00 .
O4 0.9609(9) 0.6841(6) 0.2658(9) 0.091(4) Uani d . 1.00 .
O5 0.8996(9) 0.6534(7) 0.4331(7) 0.088(3) Uani d . 1.00 .
O6 0.7581(8) 0.6185(5) 0.2488(7) 0.062(3) Uani d . 1.00 .
O7 0.9623(9) 0.5525(6) 0.317(1) 0.112(4) Uani d . 1.00 .
O8 0.7149(9) 0.1991(6) 0.1667(8) 0.085(3) Uani d . 1.00 .
O9 0.557(1) 0.2572(9) 0.249(1) 0.150(6) Uani d . 1.00 .
O10 0.483(1) 0.1927(9) 0.0737(9) 0.129(5) Uani d . 1.00 .
O11 0.575(1) 0.1236(7) 0.239(1) 0.131(5) Uani d . 1.00 .
N1 0.7527(7) 0.6156(5) -0.1294(7) 0.033(2) Uani d . 1.00 .
N2 0.7640(7) 0.4760(4) 0.0336(6) 0.027(2) Uani d . 1.00 .
N3 0.6242(7) 0.4532(5) 0.2175(6) 0.030(2) Uani d . 1.00 .
C1 0.736(1) 0.6769(6) -0.2075(9) 0.040(3) Uani d . 1.00 .
C2 0.746(1) 0.6612(9) -0.323(1) 0.065(4) Uani d . 1.00 .
C3 0.773(1) 0.5849(9) -0.3510(10) 0.060(4) Uani d . 1.00 .
C4 0.789(1) 0.5226(6) -0.2675(9) 0.043(3) Uani d . 1.00 .
C5 0.7823(9) 0.5389(6) -0.1526(8) 0.031(3) Uani d . 1.00 .
C6 0.8153(9) 0.4739(6) -0.0594(8) 0.031(3) Uani d . 1.00 .
C7 0.8977(10) 0.4089(7) -0.0721(10) 0.042(3) Uani d . 1.00 .
C8 0.9250(10) 0.3470(7) 0.0087(10) 0.042(3) Uani d . 1.00 .
C9 0.8708(10) 0.3479(6) 0.1003(9) 0.040(3) Uani d . 1.00 .
C10 0.7903(8) 0.4141(6) 0.1134(8) 0.028(3) Uani d . 1.00 .
C11 0.7422(9) 0.4176(6) 0.2211(8) 0.033(3) Uani d . 1.00 .
C12 0.8194(10) 0.3835(7) 0.3305(10) 0.049(3) Uani d . 1.00 .
C13 0.772(1) 0.3811(7) 0.4255(9) 0.052(4) Uani d . 1.00 .
C14 0.653(1) 0.4163(7) 0.4199(9) 0.051(4) Uani d . 1.00 .
C15 0.5792(9) 0.4545(6) 0.3139(9) 0.039(3) Uani d . 1.00 .
H1 0.7177 0.7304 -0.1856 0.0476 Uiso calc . 1.00 .
H2 0.7330 0.7040 -0.3796 0.0777 Uiso calc . 1.00 .
H3 0.7816 0.5737 -0.4278 0.0719 Uiso calc . 1.00 .
H4 0.8053 0.4685 -0.2888 0.0521 Uiso calc . 1.00 .
H5 0.9345 0.4083 -0.1370 0.0509 Uiso calc . 1.00 .
H6 0.9816 0.3033 0.0008 0.0504 Uiso calc . 1.00 .
H7 0.8872 0.3039 0.1556 0.0475 Uiso calc . 1.00 .
H8 0.9060 0.3619 0.3374 0.0582 Uiso calc . 1.00 .
H9 0.8228 0.3545 0.4965 0.0622 Uiso calc . 1.00 .
H10 0.6197 0.4151 0.4870 0.0616 Uiso calc . 1.00 .
H11 0.4973 0.4816 0.3098 0.0464 Uiso calc . 1.00 .

loop_
_atom_type_symbol
_atom_type_oxidation_number
_atom_type_number_in_cell
_atom_type_scat_dispersion_real
_atom_type_scat_dispersion_imag
_atom_type_scat_source
C 0 60 0.003 0.002
;International Tables for Crystallography
(1992, Vol. C, Tables 4.2.6.8 and 6.1.1.1)
;
H 0 52 0.000 0.000
;International Tables for Crystallography
(1992, Vol. C, Table 6.1.1.2)
;
N 0 12 0.006 0.003
;International Tables for Crystallography
(1992, Vol. C, Tables 4.2.6.8 and 6.1.1.1)
;
O 0 44 0.011 0.006
;International Tables for Crystallography
(1992, Vol. C, Tables 4.2.6.8 and 6.1.1.1)
;
Cu 0 4 0.320 1.265
;International Tables for Crystallography
(1992, Vol. C, Tables 4.2.6.8 and 6.1.1.1)
;
Cl 0 8 0.148 0.159
;International Tables for Crystallography
(1992, Vol. C, Tables 4.2.6.8 and 6.1.1.1)
;

loop_
_geom_angle_atom_site_label_1
_geom_angle_atom_site_label_2
_geom_angle_atom_site_label_3
_geom_angle
_geom_angle_site_symmetry_1
_geom_angle_site_symmetry_2
_geom_angle_site_symmetry_3
_geom_angle_publ_flag
O1 CU1 O2 177.5(3) 1_555 1_555 1_555 yes
O1 CU1 O3 91.0(3) 1_555 1_555 1_555 yes
O1 CU1 N2 88.4(3) 1_555 1_555 1_555 yes
O2 CU1 O3 91.5(3) 1_555 1_555 1_555 yes
O2 CU1 N2 89.1(3) 1_555 1_555 1_555 yes
O3 CU1 N2 174.6(3) 1_555 1_555 1_555 yes
O4 CL1 O5 108.6(6) 1_555 1_555 1_555 yes
O4 CL1 O6 109.3(6) 1_555 1_555 1_555 yes
O4 CL1 O7 105.4(7) 1_555 1_555 1_555 yes
O5 CL1 O6 108.6(5) 1_555 1_555 1_555 yes
O5 CL1 O7 114.9(7) 1_555 1_555 1_555 yes
O6 CL1 O7 109.9(6) 1_555 1_555 1_555 yes
O8 CL2 O9 113.6(6) 1_555 1_555 1_555 yes
O8 CL2 O10 111.4(6) 1_555 1_555 1_555 yes
O8 CL2 O11 110.1(6) 1_555 1_555 1_555 yes
O9 CL2 O10 106.5(8) 1_555 1_555 1_555 yes
O9 CL2 O11 108.4(9) 1_555 1_555 1_555 yes
O10 CL2 O11 106.5(9) 1_555 1_555 1_555 yes
CU1 O1 N1 116.8(5) 1_555 1_555 1_555 yes
CU1 O2 N3 114.0(5) 1_555 1_555 1_555 yes
O1 N1 C1 114.5(8) 1_555 1_555 1_555 yes
O1 N1 C5 121.6(7) 1_555 1_555 1_555 yes
C1 N1 C5 123.9(8) 1_555 1_555 1_555 yes
CU1 N2 C6 120.3(6) 1_555 1_555 1_555 yes
CU1 N2 C10 120.0(5) 1_555 1_555 1_555 yes
C6 N2 C10 119.6(7) 1_555 1_555 1_555 yes
O2 N3 C11 122.5(7) 1_555 1_555 1_555 yes
O2 N3 C15 116.0(7) 1_555 1_555 1_555 yes
C11 N3 C15 121.5(8) 1_555 1_555 1_555 yes
N1 C1 C2 119.2(10) 1_555 1_555 1_555 yes
N1 C1 H1 120.4(9) 1_555 1_555 1_555 no
C2 C1 H1 120.4(10) 1_555 1_555 1_555 no
C1 C2 C3 119(1) 1_555 1_555 1_555 yes
C1 C2 H2 120(1) 1_555 1_555 1_555 no
C3 C2 H2 120(1) 1_555 1_555 1_555 no
C2 C3 C4 119(1) 1_555 1_555 1_555 yes
C2 C3 H3 120(1) 1_555 1_555 1_555 no
C4 C3 H3 120(1) 1_555 1_555 1_555 no
C3 C4 C5 120(1) 1_555 1_555 1_555 yes
C3 C4 H4 119(1) 1_555 1_555 1_555 no
C5 C4 H4 119.7(10) 1_555 1_555 1_555 no
N1 C5 C4 117.1(9) 1_555 1_555 1_555 yes
N1 C5 C6 122.5(8) 1_555 1_555 1_555 yes
C4 C5 C6 120.2(9) 1_555 1_555 1_555 yes
N2 C6 C5 120.9(8) 1_555 1_555 1_555 yes
N2 C6 C7 120.4(9) 1_555 1_555 1_555 yes
C5 C6 C7 118.6(8) 1_555 1_555 1_555 yes
C6 C7 C8 120.0(9) 1_555 1_555 1_555 yes
C6 C7 H5 119(1) 1_555 1_555 1_555 no
C8 C7 H5 120.0(10) 1_555 1_555 1_555 no
C7 C8 C9 119.6(10) 1_555 1_555 1_555 yes
C7 C8 H6 120(1) 1_555 1_555 1_555 no
C9 C8 H6 120(1) 1_555 1_555 1_555 no
C8 C9 C10 119.9(9) 1_555 1_555 1_555 yes
C8 C9 H7 120(1) 1_555 1_555 1_555 no
C10 C9 H7 120.1(10) 1_555 1_555 1_555 no
N2 C10 C9 120.4(8) 1_555 1_555 1_555 yes
N2 C10 C11 120.6(8) 1_555 1_555 1_555 yes
C9 C10 C11 118.9(8) 1_555 1_555 1_555 yes
N3 C11 C10 121.5(8) 1_555 1_555 1_555 yes
N3 C11 C12 117.7(9) 1_555 1_555 1_555 yes
C10 C11 C12 120.7(9) 1_555 1_555 1_555 yes
C11 C12 C13 121.0(10) 1_555 1_555 1_555 yes
C11 C12 H8 119(1) 1_555 1_555 1_555 no
C13 C12 H8 119(1) 1_555 1_555 1_555 no
C12 C13 C14 120.3(10) 1_555 1_555 1_555 yes
C12 C13 H9 119(1) 1_555 1_555 1_555 no
C14 C13 H9 119(1) 1_555 1_555 1_555 no
C13 C14 C15 119.0(9) 1_555 1_555 1_555 yes
C13 C14 H10 120(1) 1_555 1_555 1_555 no
C15 C14 H10 120(1) 1_555 1_555 1_555 no
N3 C15 C14 120.3(9) 1_555 1_555 1_555 yes
N3 C15 H11 119.8(9) 1_555 1_555 1_555 no
C14 C15 H11 119.9(9) 1_555 1_555 1_555 no

loop_
_geom_bond_atom_site_label_1
_geom_bond_atom_site_label_2
_geom_bond_distance
_geom_bond_site_symmetry_1
_geom_bond_site_symmetry_2
_geom_bond_publ_flag
CU1 O1 1.916(6) 1_555 1_555 yes
CU1 O2 1.945(6) 1_555 1_555 yes
CU1 O3 1.988(7) 1_555 1_555 yes
CU1 N2 1.987(7) 1_555 1_555 yes
CL1 O4 1.428(9) 1_555 1_555 yes
CL1 O5 1.403(8) 1_555 1_555 yes
CL1 O6 1.428(8) 1_555 1_555 yes
CL1 O7 1.393(9) 1_555 1_555 yes
CL2 O8 1.419(8) 1_555 1_555 yes
CL2 O9 1.38(1) 1_555 1_555 yes
CL2 O10 1.41(1) 1_555 1_555 yes
CL2 O11 1.340(10) 1_555 1_555 yes
O1 N1 1.339(9) 1_555 1_555 yes
O2 N3 1.330(9) 1_555 1_555 yes
N1 C1 1.34(1) 1_555 1_555 yes
N1 C5 1.34(1) 1_555 1_555 yes
N2 C6 1.35(1) 1_555 1_555 yes
N2 C10 1.35(1) 1_555 1_555 yes
N3 C11 1.35(1) 1_555 1_555 yes
N3 C15 1.35(1) 1_555 1_555 yes
C1 C2 1.41(2) 1_555 1_555 yes
C2 C3 1.35(2) 1_555 1_555 yes
C3 C4 1.39(2) 1_555 1_555 yes
C4 C5 1.40(1) 1_555 1_555 yes
C5 C6 1.49(1) 1_555 1_555 yes
C6 C7 1.41(1) 1_555 1_555 yes
C7 C8 1.36(1) 1_555 1_555 yes
C8 C9 1.36(1) 1_555 1_555 yes
C9 C10 1.41(1) 1_555 1_555 yes
C10 C11 1.50(1) 1_555 1_555 yes
C11 C12 1.41(1) 1_555 1_555 yes
C12 C13 1.35(1) 1_555 1_555 yes
C13 C14 1.36(2) 1_555 1_555 yes
C14 C15 1.40(1) 1_555 1_555 yes

loop_
_geom_contact_atom_site_label_1
_geom_contact_atom_site_label_2
_geom_contact_distance
_geom_contact_site_symmetry_1
_geom_contact_site_symmetry_2
_geom_contact_publ_flag
CU1 O2 2.515(6) 1_555 3_665 ?
CU1 N3 3.519(7) 1_555 3_665 ?
CU1 CU1 3.578(2) 1_555 3_665 ?
O1 O6 3.16(1) 1_555 1_555 ?
O1 C8 3.43(1) 1_555 3_765 ?
O1 O4 3.55(1) 1_555 1_555 ?
O1 O2 3.567(9) 1_555 3_665 ?
O1 O10 3.59(1) 1_555 3_665 ?
O2 O2 2.72(1) 1_555 3_665 ?
O2 O3 3.017(10) 1_555 3_665 ?
O2 O6 3.098(10) 1_555 1_555 ?
O2 O11 3.23(1) 1_555 2_655 ?
O2 N2 3.252(9) 1_555 3_665 ?
O2 C5 3.60(1) 1_555 3_665 ?
O3 O10 2.90(2) 1_555 3_665 ?
O3 O11 2.96(2) 1_555 2_655 ?
O3 O6 2.99(1) 1_555 1_555 ?
O3 O9 3.19(2) 1_555 2_655 ?
O3 C10 3.34(1) 1_555 3_665 ?
O3 N2 3.47(1) 1_555 3_665 ?
O3 N3 3.48(1) 1_555 3_665 ?
O4 O8 3.24(1) 1_555 2_755 ?
O4 C9 3.34(1) 1_555 2_755 ?
O4 C2 3.34(2) 1_555 4_565 ?
O4 C1 3.36(1) 1_555 4_565 ?
O4 C7 3.42(1) 1_555 3_765 ?
O5 C13 3.37(2) 1_555 3_766 ?
O5 C3 3.38(1) 1_555 1_556 ?
O5 C1 3.42(1) 1_555 4_565 ?
O5 C12 3.43(1) 1_555 3_766 ?
O6 N3 3.03(1) 1_555 1_555 ?
O6 C11 3.32(1) 1_555 1_555 ?
O6 C1 3.42(1) 1_555 4_565 ?
O6 N2 3.46(1) 1_555 1_555 ?
O6 C15 3.49(1) 1_555 1_555 ?
O6 O11 3.52(1) 1_555 2_655 ?
O7 C4 3.08(1) 1_555 3_765 ?
O7 C11 3.15(1) 1_555 1_555 ?
O7 C12 3.18(2) 1_555 1_555 ?
O7 C10 3.40(1) 1_555 1_555 ?
O7 C3 3.49(2) 1_555 3_765 ?
O7 N2 3.59(1) 1_555 1_555 ?
O8 C9 3.16(1) 1_555 1_555 ?
O8 C13 3.34(1) 1_555 4_554 ?
O8 C14 3.36(1) 1_555 4_554 ?
O8 C7 3.56(1) 1_555 4_555 ?
O8 C12 3.58(2) 1_555 1_555 ?
O9 C1 3.14(2) 1_555 3_665 ?
O9 C14 3.27(2) 1_555 1_555 ?
O9 C13 3.27(2) 1_555 1_555 ?
O9 C15 3.32(2) 1_555 1_555 ?
O9 C12 3.34(2) 1_555 1_555 ?
O9 N3 3.34(2) 1_555 1_555 ?
O9 C11 3.34(2) 1_555 1_555 ?
O10 C2 3.23(2) 1_555 2_644 ?
O10 C14 3.39(2) 1_555 4_554 ?
O10 C3 3.60(2) 1_555 2_644 ?
O11 C15 3.18(2) 1_555 2_645 ?
O11 C4 3.30(2) 1_555 4_555 ?
O11 C6 3.30(1) 1_555 4_555 ?
O11 C5 3.43(1) 1_555 4_555 ?
O11 C7 3.47(2) 1_555 4_555 ?
N1 C8 3.29(1) 1_555 3_765 ?
C5 C8 3.55(1) 1_555 3_765 ?
C6 C7 3.50(1) 1_555 3_765 ?
